data_4325059
loop_
_publ_author_name
'Ross S. Forgan'
'Benjamin D. Roach'
'Peter A. Wood'
'Fraser J. White'
'John Campbell'
'David K. Henderson'
'Eduardo Kamenetzky'
'Fiona E. McAllister'
'Simon Parsons'
'Elna Pidcock'
'Patricia Richardson'
'Ronald M. Swart'
'Peter A. Tasker'

_publ_contact_author_email f.j.white@sms.ed.ac.uk
_publ_contact_author_name 'Fraser J. White'
_publ_section_title
;
 Using the Outer Coordination Sphere to Tune the Strength of Metal
 Extractants
;
_journal_name_full 'Inorganic Chemistry'
_journal_page_first 4515
_journal_page_last 4522
_journal_paper_doi 10.1021/ic200154y
_journal_volume 50
_journal_year 2011
_chemical_compound_source 'Ross Forgan'
_chemical_formula_moiety 'C15 H23 N1 O2'
_chemical_formula_sum 'C15 H23 N O2'
_chemical_formula_weight 249.34
_space_group_IT_number 14
_symmetry_cell_setting monoclinic
_symmetry_Int_Tables_number 14
_symmetry_space_group_name_Hall '-P 2yab'
_symmetry_space_group_name_H-M 'P 1 21/a 1'
_atom_sites_solution_hydrogens geom
_atom_sites_solution_primary direct
_atom_sites_solution_secondary difmap
_audit_creation_method SHELXL-97
_cell_angle_alpha 90.00
_cell_angle_beta 96.496(4)
_cell_angle_gamma 90.00
_cell_formula_units_Z 4
_cell_length_a 12.5153(8)
_cell_length_b 8.0997(5)
_cell_length_c 14.0564(8)
_cell_measurement_reflns_used 5990
_cell_measurement_temperature 150(2)
_cell_measurement_theta_max 28
_cell_measurement_theta_min 2.9
_cell_volume 1415.75(15)
_computing_cell_refinement Saint
_computing_data_collection Smart
_computing_data_reduction Saint
_computing_molecular_graphics Shelxp
_computing_publication_material Platon
_computing_structure_refinement 'SHELXL-97 (Sheldrick, 1997)'
_computing_structure_solution 'Shelxs Sheldrick'
_diffrn_ambient_temperature 150(2)
_diffrn_measured_fraction_theta_full 0.998
_diffrn_measured_fraction_theta_max 0.938
_diffrn_measurement_device_type 'Bruker Smart Apex CCD'
_diffrn_measurement_method 'Omega Scans'
_diffrn_radiation_monochromator graphite
_diffrn_radiation_type MoK\a
_diffrn_radiation_wavelength 0.71073
_diffrn_reflns_av_R_equivalents 0.0000
_diffrn_reflns_av_sigmaI/netI 0.0604
_diffrn_reflns_limit_h_max 16
_diffrn_reflns_limit_h_min -16
_diffrn_reflns_limit_k_max 10
_diffrn_reflns_limit_k_min 0
_diffrn_reflns_limit_l_max 18
_diffrn_reflns_limit_l_min 0
_diffrn_reflns_number 26703
_diffrn_reflns_theta_full 27.51
_diffrn_reflns_theta_max 29.05
_diffrn_reflns_theta_min 1.46
_diffrn_source 'fine-focus sealed tube'
_exptl_absorpt_coefficient_mu 0.077
_exptl_absorpt_correction_T_max 0.99
_exptl_absorpt_correction_T_min 0.60
_exptl_absorpt_correction_type multi-scan
_exptl_absorpt_process_details 'TWINABS version 1.05'
_exptl_crystal_colour colourless
_exptl_crystal_density_diffrn 1.170
_exptl_crystal_description block
_exptl_crystal_F_000 544
_exptl_crystal_recrystallization_method 'recrystallised from hexane'
_exptl_crystal_size_max 0.37
_exptl_crystal_size_mid 0.37
_exptl_crystal_size_min 0.17
_refine_diff_density_max 0.316
_refine_diff_density_min -0.317
_refine_diff_density_rms 0.059
_refine_ls_extinction_method none
_refine_ls_goodness_of_fit_ref 0.947
_refine_ls_hydrogen_treatment mixed
_refine_ls_matrix_type full
_refine_ls_number_parameters 177
_refine_ls_number_reflns 4553
_refine_ls_number_restraints 0
_refine_ls_restrained_S_all 0.947
_refine_ls_R_factor_all 0.0684
_refine_ls_R_factor_gt 0.0474
_refine_ls_shift/su_max 0.001
_refine_ls_shift/su_mean 0.000
_refine_ls_structure_factor_coef Fsqd
_refine_ls_weighting_details 'calc w=1/[\s^2^(Fo^2^)+(0.0636P)^2^+0.0000P] where P=(Fo^2^+2Fc^2^)/3'
_refine_ls_weighting_scheme calc
_refine_ls_wR_factor_gt 0.1090
_refine_ls_wR_factor_ref 0.1130
_reflns_number_gt 3029
_reflns_number_total 4553
_reflns_threshold_expression >2sigma(I)
_cod_data_source_file ic200154y_si_003_08.cif
_cod_data_source_block pt6019
_cod_original_sg_symbol_H-M 'P 21/a'
_cod_database_code 4325059

loop_
_symmetry_equiv_pos_as_xyz
'x, y, z'
'-x+1/2, y+1/2, -z'
'-x, -y, -z'
'x-1/2, -y-1/2, z'

loop_
_atom_site_label
_atom_site_type_symbol
_atom_site_fract_x
_atom_site_fract_y
_atom_site_fract_z
_atom_site_U_iso_or_equiv
_atom_site_adp_type
_atom_site_occupancy
_atom_site_symmetry_multiplicity
_atom_site_calc_flag
_atom_site_refinement_flags
O1 O 0.79807(7) 0.05447(13) 0.92217(7) 0.0324(3) Uani 1 1 d .
H1 H 0.8056(14) 0.127(2) 0.9673(13) 0.055(6) Uiso 1 1 d .
C1 C 0.89204(10) 0.04917(16) 0.88055(9) 0.0250(3) Uani 1 1 d .
O2 O 0.90257(9) 0.40629(12) 1.10272(7) 0.0338(3) Uani 1 1 d .
H2 H 0.8360(15) 0.435(2) 1.1030(11) 0.051(5) Uiso 1 1 d .
C2 C 0.98087(10) 0.14735(15) 0.91333(8) 0.0214(3) Uani 1 1 d .
N2 N 0.89072(9) 0.28893(13) 1.02855(7) 0.0269(3) Uani 1 1 d .
C3 C 1.07357(10) 0.13412(16) 0.86732(8) 0.0223(3) Uani 1 1 d .
H3 H 1.1343 0.1993 0.8900 0.027 Uiso 1 1 calc R
C4 C 1.08104(10) 0.02999(15) 0.78994(9) 0.0230(3) Uani 1 1 d .
C5 C 0.99079(11) -0.06605(16) 0.76016(9) 0.0273(3) Uani 1 1 d .
H5 H 0.9932 -0.1398 0.7079 0.033 Uiso 1 1 calc R
C6 C 0.89814(11) -0.05664(17) 0.80464(9) 0.0288(3) Uani 1 1 d .
H6 H 0.8381 -0.1237 0.7827 0.035 Uiso 1 1 calc R
C21 C 0.97796(11) 0.26342(16) 0.99251(8) 0.0240(3) Uani 1 1 d .
H21 H 1.0416 0.3201 1.0172 0.029 Uiso 1 1 calc R
C41 C 1.18489(10) 0.02385(17) 0.74174(9) 0.0255(3) Uani 1 1 d .
C42 C 1.27923(11) -0.01185(18) 0.81965(10) 0.0307(3) Uani 1 1 d .
H42A H 1.2837 0.0761 0.8678 0.046 Uiso 1 1 calc R
H42B H 1.3466 -0.0163 0.7903 0.046 Uiso 1 1 calc R
H42C H 1.2673 -0.1180 0.8503 0.046 Uiso 1 1 calc R
C43 C 1.18345(12) -0.11984(18) 0.67027(10) 0.0339(3) Uani 1 1 d .
H43A H 1.1720 -0.2238 0.7033 0.051 Uiso 1 1 calc R
H43B H 1.2523 -0.1242 0.6434 0.051 Uiso 1 1 calc R
H43C H 1.1251 -0.1031 0.6185 0.051 Uiso 1 1 calc R
C44 C 1.21027(11) 0.19067(17) 0.69507(9) 0.0282(3) Uani 1 1 d .
H44A H 1.2325 0.2673 0.7486 0.034 Uiso 1 1 calc R
H44B H 1.2749 0.1713 0.6620 0.034 Uiso 1 1 calc R
C45 C 1.13061(11) 0.28776(17) 0.62385(9) 0.0300(3) Uani 1 1 d .
C46 C 1.07566(15) 0.1855(2) 0.54206(11) 0.0506(5) Uani 1 1 d .
H46A H 1.0283 0.1041 0.5674 0.076 Uiso 1 1 calc R
H46B H 1.1301 0.1283 0.5094 0.076 Uiso 1 1 calc R
H46C H 1.0331 0.2580 0.4966 0.076 Uiso 1 1 calc R
C47 C 1.19698(15) 0.4224(2) 0.58060(11) 0.0496(5) Uani 1 1 d .
H47A H 1.2495 0.3707 0.5433 0.074 Uiso 1 1 calc R
H47B H 1.2347 0.4888 0.6322 0.074 Uiso 1 1 calc R
H47C H 1.1490 0.4936 0.5387 0.074 Uiso 1 1 calc R
C48 C 1.04393(14) 0.3758(2) 0.67383(11) 0.0463(4) Uani 1 1 d .
H48A H 1.0030 0.4505 0.6285 0.069 Uiso 1 1 calc R
H48B H 1.0781 0.4395 0.7283 0.069 Uiso 1 1 calc R
H48C H 0.9952 0.2938 0.6967 0.069 Uiso 1 1 calc R

loop_
_atom_site_aniso_label
_atom_site_aniso_U_11
_atom_site_aniso_U_22
_atom_site_aniso_U_33
_atom_site_aniso_U_23
_atom_site_aniso_U_13
_atom_site_aniso_U_12
O1 0.0230(5) 0.0410(7) 0.0341(6) 0.0015(5) 0.0069(4) -0.0062(4)
C1 0.0220(7) 0.0271(8) 0.0256(7) 0.0082(6) 0.0013(5) -0.0008(6)
O2 0.0312(6) 0.0390(6) 0.0320(5) -0.0071(4) 0.0073(4) 0.0069(5)
C2 0.0219(6) 0.0212(7) 0.0204(6) 0.0041(5) -0.0001(5) 0.0007(5)
N2 0.0290(6) 0.0288(6) 0.0234(5) 0.0008(5) 0.0047(5) 0.0038(5)
C3 0.0204(7) 0.0228(7) 0.0227(6) 0.0018(5) -0.0016(5) -0.0024(6)
C4 0.0240(7) 0.0225(7) 0.0219(6) 0.0025(5) 0.0004(5) 0.0007(6)
C5 0.0318(8) 0.0246(7) 0.0246(6) -0.0032(6) -0.0007(6) -0.0016(6)
C6 0.0266(7) 0.0276(8) 0.0305(7) 0.0039(6) -0.0046(6) -0.0074(6)
C21 0.0220(6) 0.0252(7) 0.0245(6) 0.0035(5) 0.0017(6) 0.0008(6)
C41 0.0247(7) 0.0291(8) 0.0226(6) -0.0043(6) 0.0018(5) 0.0016(6)
C42 0.0257(7) 0.0368(9) 0.0296(7) -0.0029(6) 0.0030(6) 0.0054(6)
C43 0.0378(8) 0.0342(8) 0.0301(7) -0.0084(6) 0.0059(6) 0.0042(7)
C44 0.0262(7) 0.0347(8) 0.0242(6) -0.0047(6) 0.0046(6) -0.0036(6)
C45 0.0352(8) 0.0324(8) 0.0224(6) -0.0010(6) 0.0028(6) -0.0015(7)
C46 0.0669(12) 0.0426(10) 0.0376(8) -0.0050(8) -0.0150(8) 0.0039(9)
C47 0.0602(12) 0.0488(11) 0.0398(9) 0.0090(8) 0.0055(8) -0.0074(9)
C48 0.0513(10) 0.0486(10) 0.0391(8) 0.0073(8) 0.0060(8) 0.0140(9)

loop_
_atom_type_symbol
_atom_type_description
_atom_type_scat_dispersion_real
_atom_type_scat_dispersion_imag
_atom_type_scat_source
C C 0.0033 0.0016 'International Tables Vol C Tables 4.2.6.8 and 6.1.1.4'
H H 0.0000 0.0000 'International Tables Vol C Tables 4.2.6.8 and 6.1.1.4'
N N 0.0061 0.0033 'International Tables Vol C Tables 4.2.6.8 and 6.1.1.4'
O O 0.0106 0.0060 'International Tables Vol C Tables 4.2.6.8 and 6.1.1.4'

loop_
_geom_angle_atom_site_label_1
_geom_angle_atom_site_label_2
_geom_angle_atom_site_label_3
_geom_angle
C1 O1 H1 108.0(12)
O1 C1 C6 118.36(12)
O1 C1 C2 121.88(12)
C6 C1 C2 119.75(12)
N2 O2 H2 99.6(11)
C3 C2 C1 118.32(11)
C3 C2 C21 119.77(11)
C1 C2 C21 121.91(11)
C21 N2 O2 112.45(11)
C4 C3 C2 122.92(12)
C4 C3 H3 118.5
C2 C3 H3 118.5
C3 C4 C5 116.72(12)
C3 C4 C41 120.12(11)
C5 C4 C41 123.16(11)
C6 C5 C4 121.73(12)
C6 C5 H5 119.1
C4 C5 H5 119.1
C1 C6 C5 120.55(12)
C1 C6 H6 119.7
C5 C6 H6 119.7
N2 C21 C2 120.32(12)
N2 C21 H21 119.8
C2 C21 H21 119.8
C4 C41 C43 111.45(11)
C4 C41 C42 108.12(10)
C43 C41 C42 105.87(11)
C4 C41 C44 112.53(11)
C43 C41 C44 111.80(10)
C42 C41 C44 106.65(11)
C41 C42 H42A 109.5
C41 C42 H42B 109.5
H42A C42 H42B 109.5
C41 C42 H42C 109.5
H42A C42 H42C 109.5
H42B C42 H42C 109.5
C41 C43 H43A 109.5
C41 C43 H43B 109.5
H43A C43 H43B 109.5
C41 C43 H43C 109.5
H43A C43 H43C 109.5
H43B C43 H43C 109.5
C45 C44 C41 124.72(11)
C45 C44 H44A 106.1
C41 C44 H44A 106.1
C45 C44 H44B 106.1
C41 C44 H44B 106.1
H44A C44 H44B 106.3
C46 C45 C48 108.52(13)
C46 C45 C47 107.86(12)
C48 C45 C47 107.04(13)
C46 C45 C44 114.64(12)
C48 C45 C44 112.20(10)
C47 C45 C44 106.22(12)
C45 C46 H46A 109.5
C45 C46 H46B 109.5
H46A C46 H46B 109.5
C45 C46 H46C 109.5
H46A C46 H46C 109.5
H46B C46 H46C 109.5
C45 C47 H47A 109.5
C45 C47 H47B 109.5
H47A C47 H47B 109.5
C45 C47 H47C 109.5
H47A C47 H47C 109.5
H47B C47 H47C 109.5
C45 C48 H48A 109.5
C45 C48 H48B 109.5
H48A C48 H48B 109.5
C45 C48 H48C 109.5
H48A C48 H48C 109.5
H48B C48 H48C 109.5

loop_
_geom_bond_atom_site_label_1
_geom_bond_atom_site_label_2
_geom_bond_distance
O1 C1 1.3722(15)
O1 H1 0.861(19)
C1 C6 1.3774(18)
C1 C2 1.4016(17)
O2 N2 1.4063(13)
O2 H2 0.866(18)
C2 C3 1.3948(17)
C2 C21 1.4605(17)
N2 C21 1.2714(17)
C3 C4 1.3879(17)
C3 H3 0.9500
C4 C5 1.3962(18)
C4 C41 1.5330(17)
C5 C6 1.3803(19)
C5 H5 0.9500
C6 H6 0.9500
C21 H21 0.9500
C41 C43 1.5361(18)
C41 C42 1.5442(19)
C41 C44 1.5505(19)
C42 H42A 0.9800
C42 H42B 0.9800
C42 H42C 0.9800
C43 H43A 0.9800
C43 H43B 0.9800
C43 H43C 0.9800
C44 C45 1.5455(19)
C44 H44A 0.9900
C44 H44B 0.9900
C45 C46 1.5172(19)
C45 C48 1.534(2)
C45 C47 1.537(2)
C46 H46A 0.9800
C46 H46B 0.9800
C46 H46C 0.9800
C47 H47A 0.9800
C47 H47B 0.9800
C47 H47C 0.9800
C48 H48A 0.9800
C48 H48B 0.9800
C48 H48C 0.9800

loop_
_cod_related_entry_id
_cod_related_entry_database
_cod_related_entry_code
1 ChemSpider 15357797
